data_4106545
loop_
_publ_author_name
'Christopher A. Traina'
'Ronald C. Bakus II'
'Guillermo C. Bazan'

_publ_section_title
;
 Design and Synthesis of Monofunctionalized, Water-Soluble Conjugated
 Polymers for Biosensing and Imaging Applications
;
_journal_name_full 'Journal of the American Chemical Society'
_journal_page_first 12600
_journal_page_last 12607
_journal_paper_doi 10.1021/ja202877q
_journal_volume 133
_journal_year 2011
_chemical_formula_sum 'C62 H54 Ni P4'
_chemical_formula_weight 981.64
_chemical_name_systematic
; 
 ? 
;
_space_group_IT_number 61
_symmetry_cell_setting orthorhombic
_symmetry_space_group_name_Hall '-P 2ac 2ab'
_symmetry_space_group_name_H-M 'P b c a'
_atom_sites_solution_hydrogens geom
_atom_sites_solution_primary direct
_atom_sites_solution_secondary difmap
_audit_creation_method SHELXL-97
_cell_angle_alpha 90.00
_cell_angle_beta 90.00
_cell_angle_gamma 90.00
_cell_formula_units_Z 8
_cell_length_a 21.936(3)
_cell_length_b 19.036(2)
_cell_length_c 24.287(3)
_cell_measurement_temperature 150(2)
_cell_volume 10142(2)
_computing_structure_refinement 'SHELXL-97 (Sheldrick, 1997)'
_computing_structure_solution 'SHELXS-97 (Sheldrick, 1990)'
_diffrn_ambient_temperature 150(2)
_diffrn_measured_fraction_theta_full 0.991
_diffrn_measured_fraction_theta_max 0.991
_diffrn_measurement_device_type 'CCD area detector'
_diffrn_measurement_method 'omega scan'
_diffrn_radiation_monochromator graphite
_diffrn_radiation_source 'fine-focus sealed tube'
_diffrn_radiation_type MoK\a
_diffrn_radiation_wavelength 0.71073
_diffrn_reflns_av_R_equivalents 0.1418
_diffrn_reflns_av_sigmaI/netI 0.0882
_diffrn_reflns_limit_h_max 26
_diffrn_reflns_limit_h_min -27
_diffrn_reflns_limit_k_max 23
_diffrn_reflns_limit_k_min -23
_diffrn_reflns_limit_l_max 26
_diffrn_reflns_limit_l_min -30
_diffrn_reflns_number 67647
_diffrn_reflns_theta_full 26.44
_diffrn_reflns_theta_max 26.44
_diffrn_reflns_theta_min 2.20
_exptl_absorpt_coefficient_mu 0.549
_exptl_absorpt_correction_T_max 0.312
_exptl_absorpt_correction_T_min 0.198
_exptl_absorpt_correction_type empirical
_exptl_absorpt_process_details 'psi scan'
_exptl_crystal_colour orange
_exptl_crystal_density_diffrn 1.286
_exptl_crystal_description block
_exptl_crystal_F_000 4112
_exptl_crystal_size_max 0.3
_exptl_crystal_size_mid 0.3
_exptl_crystal_size_min 0.25
_refine_diff_density_max 2.103
_refine_diff_density_min -0.694
_refine_diff_density_rms 0.141
_refine_ls_extinction_method none
_refine_ls_goodness_of_fit_ref 1.169
_refine_ls_hydrogen_treatment constr
_refine_ls_matrix_type full
_refine_ls_number_parameters 604
_refine_ls_number_reflns 10347
_refine_ls_number_restraints 0
_refine_ls_restrained_S_all 1.169
_refine_ls_R_factor_all 0.1052
_refine_ls_R_factor_gt 0.0675
_refine_ls_shift/su_max 0.001
_refine_ls_shift/su_mean 0.000
_refine_ls_structure_factor_coef Fsqd
_refine_ls_weighting_details 'calc w=1/[\s^2^(Fo^2^)+(0.0700P)^2^+0.0000P] where P=(Fo^2^+2Fc^2^)/3'
_refine_ls_weighting_scheme calc
_refine_ls_wR_factor_gt 0.1464
_refine_ls_wR_factor_ref 0.1600
_reflns_number_gt 6798
_reflns_number_total 10347
_reflns_threshold_expression >2sigma(I)
_cod_data_source_file ja202877q_si_002.cif
_cod_data_source_block dppeNiPPh3_2
_cod_database_code 4106545

loop_
_symmetry_equiv_pos_as_xyz
'x, y, z'
'-x+1/2, -y, z+1/2'
'-x, y+1/2, -z+1/2'
'x+1/2, -y+1/2, -z'
'-x, -y, -z'
'x-1/2, y, -z-1/2'
'x, -y-1/2, z-1/2'
'-x-1/2, y-1/2, z'

loop_
_atom_site_label
_atom_site_type_symbol
_atom_site_fract_x
_atom_site_fract_y
_atom_site_fract_z
_atom_site_U_iso_or_equiv
_atom_site_adp_type
_atom_site_occupancy
_atom_site_symmetry_multiplicity
_atom_site_calc_flag
_atom_site_refinement_flags
C1 C 0.92400(14) 0.60535(17) 1.00663(14) 0.0201(7) Uani 1 1 d .
C2 C 0.87630(15) 0.56388(18) 0.98802(16) 0.0265(8) Uani 1 1 d .
H2 H 0.8736 0.5531 0.9507 0.032 Uiso 1 1 calc R
C3 C 0.83249(17) 0.5381(2) 1.02398(17) 0.0323(9) Uani 1 1 d .
H3 H 0.8011 0.5101 1.0106 0.039 Uiso 1 1 calc R
C4 C 0.83499(17) 0.5538(2) 1.07952(17) 0.0346(9) Uani 1 1 d .
H4 H 0.8057 0.5364 1.1037 0.042 Uiso 1 1 calc R
C5 C 0.88130(18) 0.5954(2) 1.09820(17) 0.0400(10) Uani 1 1 d .
H5 H 0.8833 0.6064 1.1355 0.048 Uiso 1 1 calc R
C6 C 0.92556(16) 0.6216(2) 1.06258(16) 0.0303(9) Uani 1 1 d .
H6 H 0.9564 0.6502 1.0762 0.036 Uiso 1 1 calc R
C7 C 1.04129(15) 0.66487(18) 1.00271(14) 0.0223(8) Uani 1 1 d .
C8 C 1.08126(15) 0.61664(19) 1.02598(15) 0.0263(8) Uani 1 1 d .
H8 H 1.0766 0.5691 1.0182 0.032 Uiso 1 1 calc R
C9 C 1.12777(16) 0.6379(2) 1.06044(16) 0.0306(9) Uani 1 1 d .
H9 H 1.1547 0.6049 1.0747 0.037 Uiso 1 1 calc R
C10 C 1.13457(16) 0.7075(2) 1.07388(16) 0.0340(9) Uani 1 1 d .
H10 H 1.1656 0.7216 1.0975 0.041 Uiso 1 1 calc R
C11 C 1.09473(17) 0.7564(2) 1.05194(17) 0.0351(10) Uani 1 1 d .
H11 H 1.0986 0.8036 1.0611 0.042 Uiso 1 1 calc R
C12 C 1.04900(15) 0.73491(19) 1.01624(15) 0.0265(8) Uani 1 1 d .
H12 H 1.0230 0.7683 1.0011 0.032 Uiso 1 1 calc R
C13 C 1.00907(16) 0.55535(18) 0.92697(15) 0.0251(8) Uani 1 1 d .
H13A H 1.0528 0.5588 0.9220 0.030 Uiso 1 1 calc R
H13B H 1.0011 0.5177 0.9529 0.030 Uiso 1 1 calc R
C14 C 0.97917(16) 0.53816(18) 0.87196(14) 0.0249(8) Uani 1 1 d .
H14A H 0.9383 0.5203 0.8782 0.030 Uiso 1 1 calc R
H14B H 1.0025 0.5020 0.8533 0.030 Uiso 1 1 calc R
C15 C 1.04905(16) 0.61213(19) 0.79074(15) 0.0262(8) Uani 1 1 d .
C16 C 1.09802(17) 0.5740(2) 0.81064(17) 0.0387(10) Uani 1 1 d .
H16 H 1.0936 0.5487 0.8431 0.046 Uiso 1 1 calc R
C17 C 1.15327(18) 0.5726(3) 0.7835(2) 0.0496(12) Uani 1 1 d .
H17 H 1.1854 0.5462 0.7976 0.060 Uiso 1 1 calc R
C18 C 1.1607(2) 0.6104(2) 0.7356(2) 0.0510(13) Uani 1 1 d .
H18 H 1.1980 0.6104 0.7174 0.061 Uiso 1 1 calc R
C19 C 1.1126(2) 0.6477(2) 0.7153(2) 0.0513(13) Uani 1 1 d .
H19 H 1.1174 0.6728 0.6827 0.062 Uiso 1 1 calc R
C20 C 1.05669(18) 0.64917(19) 0.74196(17) 0.0346(10) Uani 1 1 d .
H20 H 1.0245 0.6748 0.7273 0.041 Uiso 1 1 calc R
C21 C 0.92464(15) 0.58897(19) 0.77170(14) 0.0237(8) Uani 1 1 d .
C22 C 0.91592(17) 0.5193(2) 0.75799(17) 0.0356(10) Uani 1 1 d .
H22 H 0.9387 0.4848 0.7756 0.043 Uiso 1 1 calc R
C23 C 0.87350(19) 0.5002(2) 0.71812(18) 0.0445(11) Uani 1 1 d .
H23 H 0.8678 0.4531 0.7094 0.053 Uiso 1 1 calc R
C24 C 0.84014(18) 0.5509(2) 0.69163(17) 0.0405(10) Uani 1 1 d .
H24 H 0.8117 0.5380 0.6651 0.049 Uiso 1 1 calc R
C25 C 0.84849(19) 0.6203(2) 0.70390(18) 0.0441(11) Uani 1 1 d .
H25 H 0.8263 0.6546 0.6854 0.053 Uiso 1 1 calc R
C26 C 0.89024(18) 0.6394(2) 0.74413(16) 0.0362(10) Uani 1 1 d .
H26 H 0.8953 0.6867 0.7528 0.043 Uiso 1 1 calc R
C27 C 0.79993(15) 0.65980(18) 0.89834(15) 0.0224(8) Uani 1 1 d .
C28 C 0.80739(16) 0.60049(19) 0.86557(16) 0.0272(8) Uani 1 1 d .
H28 H 0.8398 0.5989 0.8409 0.033 Uiso 1 1 calc R
C29 C 0.76815(17) 0.54408(19) 0.86859(17) 0.0334(9) Uani 1 1 d .
H29 H 0.7742 0.5052 0.8461 0.040 Uiso 1 1 calc R
C30 C 0.72018(17) 0.5453(2) 0.90485(18) 0.0366(10) Uani 1 1 d .
H30 H 0.6935 0.5074 0.9069 0.044 Uiso 1 1 calc R
C31 C 0.71176(17) 0.6032(2) 0.93827(18) 0.0365(10) Uani 1 1 d .
H31 H 0.6793 0.6042 0.9629 0.044 Uiso 1 1 calc R
C32 C 0.75137(16) 0.65997(19) 0.93541(16) 0.0305(9) Uani 1 1 d .
H32 H 0.7455 0.6984 0.9584 0.037 Uiso 1 1 calc R
C33 C 0.83651(15) 0.78636(17) 0.95215(15) 0.0224(8) Uani 1 1 d .
C34 C 0.86897(18) 0.7766(2) 1.00102(16) 0.0344(9) Uani 1 1 d .
H34 H 0.8987 0.7418 1.0025 0.041 Uiso 1 1 calc R
C35 C 0.85822(19) 0.8166(2) 1.04672(18) 0.0406(10) Uani 1 1 d .
H35 H 0.8808 0.8093 1.0786 0.049 Uiso 1 1 calc R
C36 C 0.8141(2) 0.8675(2) 1.0454(2) 0.0468(11) Uani 1 1 d .
H36 H 0.8072 0.8954 1.0762 0.056 Uiso 1 1 calc R
C37 C 0.7808(2) 0.8769(2) 0.9993(2) 0.0507(13) Uani 1 1 d .
H37 H 0.7501 0.9106 0.9989 0.061 Uiso 1 1 calc R
C38 C 0.79175(17) 0.8371(2) 0.95218(18) 0.0378(10) Uani 1 1 d .
H38 H 0.7687 0.8447 0.9206 0.045 Uiso 1 1 calc R
C39 C 0.82083(15) 0.78482(18) 0.83639(15) 0.0256(8) Uani 1 1 d .
C40 C 0.78031(17) 0.7558(2) 0.79884(18) 0.0395(10) Uani 1 1 d .
H40 H 0.7676 0.7095 0.8031 0.047 Uiso 1 1 calc R
C41 C 0.7584(2) 0.7955(3) 0.7547(2) 0.0530(12) Uani 1 1 d .
H41 H 0.7319 0.7754 0.7293 0.064 Uiso 1 1 calc R
C42 C 0.7759(2) 0.8638(3) 0.7489(2) 0.0544(13) Uani 1 1 d .
H42 H 0.7610 0.8902 0.7196 0.065 Uiso 1 1 calc R
C43 C 0.8156(2) 0.8940(2) 0.7861(2) 0.0493(12) Uani 1 1 d .
H43 H 0.8275 0.9407 0.7822 0.059 Uiso 1 1 calc R
C44 C 0.83757(17) 0.8539(2) 0.82950(18) 0.0369(10) Uani 1 1 d .
H44 H 0.8643 0.8742 0.8546 0.044 Uiso 1 1 calc R
C45 C 0.98347(15) 0.88465(17) 0.88705(15) 0.0228(8) Uani 1 1 d .
C46 C 0.96324(15) 0.89504(19) 0.94013(16) 0.0281(8) Uani 1 1 d .
H46 H 0.9616 0.8573 0.9644 0.034 Uiso 1 1 calc R
C47 C 0.94529(18) 0.9614(2) 0.95775(19) 0.0392(10) Uani 1 1 d .
H47 H 0.9317 0.9678 0.9937 0.047 Uiso 1 1 calc R
C48 C 0.9476(2) 1.0171(2) 0.9224(2) 0.0484(12) Uani 1 1 d .
H48 H 0.9352 1.0614 0.9342 0.058 Uiso 1 1 calc R
C49 C 0.9681(2) 1.0077(2) 0.8697(2) 0.0514(12) Uani 1 1 d .
H49 H 0.9698 1.0457 0.8457 0.062 Uiso 1 1 calc R
C50 C 0.98614(18) 0.9428(2) 0.85230(18) 0.0371(10) Uani 1 1 d .
H50 H 1.0005 0.9373 0.8165 0.045 Uiso 1 1 calc R
C51 C 1.02172(16) 0.80874(17) 0.79299(15) 0.0244(8) Uani 1 1 d .
C52 C 1.07834(17) 0.81996(19) 0.76907(16) 0.0287(8) Uani 1 1 d .
H52 H 1.1131 0.8208 0.7910 0.034 Uiso 1 1 calc R
C53 C 1.08366(19) 0.8299(2) 0.71259(17) 0.0373(10) Uani 1 1 d .
H53 H 1.1218 0.8381 0.6972 0.045 Uiso 1 1 calc R
C54 C 1.03306(19) 0.8279(2) 0.67935(17) 0.0409(10) Uani 1 1 d .
H54 H 1.0368 0.8345 0.6416 0.049 Uiso 1 1 calc R
C55 C 0.97649(18) 0.8161(2) 0.70251(16) 0.0365(10) Uani 1 1 d .
H55 H 0.9421 0.8140 0.6802 0.044 Uiso 1 1 calc R
C56 C 0.97100(17) 0.80739(19) 0.75882(15) 0.0295(9) Uani 1 1 d .
H56 H 0.9326 0.8005 0.7741 0.035 Uiso 1 1 calc R
C57 C 1.08853(15) 0.79767(18) 0.89074(14) 0.0236(8) Uani 1 1 d .
C58 C 1.12084(17) 0.7351(2) 0.89141(16) 0.0332(9) Uani 1 1 d .
H58 H 1.1008 0.6933 0.8831 0.040 Uiso 1 1 calc R
C59 C 1.18193(18) 0.7336(3) 0.90405(19) 0.0456(11) Uani 1 1 d .
H59 H 1.2031 0.6913 0.9033 0.055 Uiso 1 1 calc R
C60 C 1.21173(19) 0.7949(3) 0.9179(2) 0.0524(13) Uani 1 1 d .
H60 H 1.2529 0.7940 0.9270 0.063 Uiso 1 1 calc R
C61 C 1.18066(19) 0.8567(3) 0.91829(19) 0.0463(11) Uani 1 1 d .
H61 H 1.2010 0.8979 0.9274 0.056 Uiso 1 1 calc R
C62 C 1.11933(17) 0.8593(2) 0.90532(16) 0.0344(9) Uani 1 1 d .
H62 H 1.0986 0.9019 0.9063 0.041 Uiso 1 1 calc R
Ni Ni 0.952649(19) 0.70311(2) 0.885222(17) 0.01841(13) Uani 1 1 d .
P1 P 0.97945(4) 0.63966(5) 0.95555(4) 0.0194(2) Uani 1 1 d .
P2 P 0.97544(4) 0.61793(5) 0.82805(4) 0.0218(2) Uani 1 1 d .
P3 P 0.85649(4) 0.73204(5) 0.89183(4) 0.0207(2) Uani 1 1 d .
P4 P 1.00878(4) 0.79531(5) 0.86725(4) 0.0205(2) Uani 1 1 d .

loop_
_atom_site_aniso_label
_atom_site_aniso_U_11
_atom_site_aniso_U_22
_atom_site_aniso_U_33
_atom_site_aniso_U_23
_atom_site_aniso_U_13
_atom_site_aniso_U_12
C1 0.0217(17) 0.0228(18) 0.0159(19) 0.0048(14) 0.0021(14) 0.0046(14)
C2 0.0284(19) 0.028(2) 0.023(2) 0.0011(16) -0.0063(16) 0.0032(15)
C3 0.030(2) 0.031(2) 0.035(2) 0.0047(18) -0.0055(17) -0.0065(16)
C4 0.032(2) 0.038(2) 0.034(3) 0.0058(19) 0.0091(18) -0.0008(17)
C5 0.043(2) 0.053(3) 0.024(2) -0.0039(19) 0.0106(18) -0.010(2)
C6 0.029(2) 0.039(2) 0.023(2) -0.0038(17) 0.0022(16) -0.0110(17)
C7 0.0243(18) 0.029(2) 0.0133(18) 0.0020(15) 0.0001(14) -0.0014(14)
C8 0.030(2) 0.028(2) 0.021(2) 0.0010(16) -0.0011(15) -0.0002(16)
C9 0.027(2) 0.042(2) 0.023(2) 0.0042(18) -0.0069(16) -0.0005(17)
C10 0.0251(19) 0.052(3) 0.025(2) 0.0013(19) -0.0038(16) -0.0108(18)
C11 0.042(2) 0.033(2) 0.030(2) 0.0016(18) -0.0041(18) -0.0083(18)
C12 0.0287(19) 0.028(2) 0.023(2) 0.0041(16) -0.0048(16) 0.0002(16)
C13 0.035(2) 0.0236(19) 0.0168(19) -0.0024(15) -0.0030(15) 0.0069(15)
C14 0.035(2) 0.0219(19) 0.0182(19) -0.0036(15) 0.0009(15) 0.0038(15)
C15 0.0291(19) 0.029(2) 0.020(2) -0.0100(16) 0.0069(16) -0.0024(16)
C16 0.034(2) 0.059(3) 0.023(2) -0.004(2) 0.0006(17) 0.0025(19)
C17 0.031(2) 0.061(3) 0.057(3) -0.021(3) 0.008(2) 0.006(2)
C18 0.042(3) 0.049(3) 0.063(4) -0.023(3) 0.028(2) -0.010(2)
C19 0.069(3) 0.038(3) 0.047(3) -0.008(2) 0.033(3) -0.009(2)
C20 0.045(2) 0.026(2) 0.033(2) -0.0062(18) 0.0141(19) -0.0037(17)
C21 0.0284(19) 0.035(2) 0.0077(18) -0.0039(15) 0.0030(14) 0.0006(16)
C22 0.039(2) 0.037(2) 0.031(2) -0.0062(18) -0.0076(18) 0.0086(18)
C23 0.058(3) 0.038(2) 0.038(3) -0.013(2) -0.014(2) -0.002(2)
C24 0.047(3) 0.049(3) 0.026(2) -0.005(2) -0.0123(19) 0.000(2)
C25 0.050(3) 0.054(3) 0.028(3) 0.006(2) -0.014(2) 0.008(2)
C26 0.050(2) 0.034(2) 0.025(2) 0.0043(18) -0.0097(19) -0.0008(18)
C27 0.0186(17) 0.0252(19) 0.023(2) 0.0053(15) 0.0011(14) 0.0016(14)
C28 0.0286(19) 0.032(2) 0.021(2) -0.0008(17) -0.0047(16) 0.0010(16)
C29 0.036(2) 0.029(2) 0.035(2) -0.0005(18) -0.0106(18) 0.0034(17)
C30 0.030(2) 0.030(2) 0.050(3) 0.007(2) -0.0106(19) -0.0073(17)
C31 0.028(2) 0.042(2) 0.039(3) 0.011(2) 0.0071(17) -0.0022(17)
C32 0.0279(19) 0.028(2) 0.036(2) -0.0012(18) -0.0011(17) 0.0021(16)
C33 0.0244(18) 0.0221(18) 0.021(2) -0.0011(15) 0.0043(15) -0.0024(14)
C34 0.040(2) 0.038(2) 0.026(2) -0.0020(18) 0.0014(18) 0.0102(17)
C35 0.050(3) 0.047(3) 0.025(2) -0.003(2) 0.0002(19) 0.001(2)
C36 0.057(3) 0.045(3) 0.038(3) -0.015(2) 0.012(2) 0.003(2)
C37 0.053(3) 0.050(3) 0.049(3) -0.015(2) 0.000(2) 0.027(2)
C38 0.035(2) 0.043(2) 0.036(3) -0.003(2) -0.0024(19) 0.0103(18)
C39 0.0243(18) 0.031(2) 0.021(2) 0.0011(16) -0.0003(15) 0.0065(15)
C40 0.044(2) 0.037(2) 0.037(3) 0.006(2) -0.017(2) 0.0044(19)
C41 0.065(3) 0.060(3) 0.034(3) 0.001(2) -0.023(2) 0.014(2)
C42 0.063(3) 0.059(3) 0.041(3) 0.023(2) -0.007(2) 0.022(3)
C43 0.048(3) 0.043(3) 0.057(3) 0.025(2) 0.008(2) 0.010(2)
C44 0.030(2) 0.038(2) 0.043(3) 0.011(2) 0.0013(18) 0.0071(17)
C45 0.0259(18) 0.0168(17) 0.026(2) -0.0029(15) -0.0040(16) -0.0040(14)
C46 0.031(2) 0.027(2) 0.027(2) 0.0005(17) -0.0020(16) -0.0008(15)
C47 0.038(2) 0.039(2) 0.040(3) -0.013(2) 0.0010(19) 0.0021(18)
C48 0.048(3) 0.028(2) 0.069(4) -0.011(2) -0.002(2) 0.0082(19)
C49 0.065(3) 0.031(2) 0.059(4) 0.014(2) -0.001(3) 0.005(2)
C50 0.046(2) 0.030(2) 0.036(3) 0.0017(18) 0.0050(19) -0.0012(18)
C51 0.033(2) 0.0210(18) 0.0190(19) 0.0016(15) 0.0004(16) 0.0014(15)
C52 0.031(2) 0.031(2) 0.025(2) 0.0018(17) 0.0001(16) -0.0012(16)
C53 0.041(2) 0.044(2) 0.026(2) 0.0058(19) 0.0101(18) -0.0028(19)
C54 0.048(3) 0.056(3) 0.019(2) 0.006(2) 0.0006(18) 0.006(2)
C55 0.038(2) 0.051(3) 0.020(2) 0.0047(19) -0.0060(18) 0.0047(19)
C56 0.033(2) 0.034(2) 0.021(2) 0.0064(17) 0.0026(16) 0.0034(16)
C57 0.0211(17) 0.033(2) 0.0168(19) 0.0045(16) -0.0004(14) -0.0004(15)
C58 0.031(2) 0.044(2) 0.025(2) 0.0040(18) -0.0017(17) -0.0023(18)
C59 0.034(2) 0.062(3) 0.041(3) 0.000(2) -0.005(2) 0.012(2)
C60 0.028(2) 0.084(4) 0.045(3) -0.001(3) -0.009(2) 0.001(2)
C61 0.039(2) 0.061(3) 0.039(3) -0.004(2) -0.006(2) -0.011(2)
C62 0.035(2) 0.040(2) 0.028(2) 0.0011(18) -0.0040(18) -0.0023(18)
Ni 0.0212(2) 0.0211(2) 0.0130(2) 0.00099(18) -0.00038(17) 0.00109(17)
P1 0.0241(5) 0.0217(5) 0.0125(5) 0.0013(4) -0.0018(4) 0.0009(4)
P2 0.0264(5) 0.0254(5) 0.0136(5) -0.0012(4) -0.0001(4) 0.0013(4)
P3 0.0212(4) 0.0214(5) 0.0195(5) 0.0005(4) 0.0000(4) 0.0011(4)
P4 0.0236(5) 0.0220(5) 0.0158(5) 0.0010(4) -0.0004(4) -0.0003(4)

loop_
_atom_type_symbol
_atom_type_description
_atom_type_scat_dispersion_real
_atom_type_scat_dispersion_imag
_atom_type_scat_source
C C 0.0033 0.0016 'International Tables Vol C Tables 4.2.6.8 and 6.1.1.4'
H H 0.0000 0.0000 'International Tables Vol C Tables 4.2.6.8 and 6.1.1.4'
P P 0.1023 0.0942 'International Tables Vol C Tables 4.2.6.8 and 6.1.1.4'
Ni Ni 0.3393 1.1124 'International Tables Vol C Tables 4.2.6.8 and 6.1.1.4'

loop_
_geom_angle_atom_site_label_1
_geom_angle_atom_site_label_2
_geom_angle_atom_site_label_3
_geom_angle
C2 C1 C6 117.6(3)
C2 C1 P1 118.5(3)
C6 C1 P1 123.9(3)
C1 C2 C3 121.2(4)
C1 C2 H2 119.4
C3 C2 H2 119.4
C4 C3 C2 120.7(4)
C4 C3 H3 119.7
C2 C3 H3 119.7
C5 C4 C3 118.6(4)
C5 C4 H4 120.7
C3 C4 H4 120.7
C4 C5 C6 121.3(4)
C4 C5 H5 119.3
C6 C5 H5 119.3
C5 C6 C1 120.6(3)
C5 C6 H6 119.7
C1 C6 H6 119.7
C12 C7 C8 117.6(3)
C12 C7 P1 119.3(3)
C8 C7 P1 123.1(3)
C9 C8 C7 121.3(3)
C9 C8 H8 119.4
C7 C8 H8 119.4
C10 C9 C8 120.5(4)
C10 C9 H9 119.7
C8 C9 H9 119.7
C9 C10 C11 119.3(4)
C9 C10 H10 120.4
C11 C10 H10 120.4
C10 C11 C12 119.9(4)
C10 C11 H11 120.0
C12 C11 H11 120.0
C7 C12 C11 121.4(3)
C7 C12 H12 119.3
C11 C12 H12 119.3
C14 C13 P1 111.2(2)
C14 C13 H13A 109.4
P1 C13 H13A 109.4
C14 C13 H13B 109.4
P1 C13 H13B 109.4
H13A C13 H13B 108.0
C13 C14 P2 110.3(2)
C13 C14 H14A 109.6
P2 C14 H14A 109.6
C13 C14 H14B 109.6
P2 C14 H14B 109.6
H14A C14 H14B 108.1
C16 C15 C20 118.1(3)
C16 C15 P2 122.4(3)
C20 C15 P2 119.4(3)
C17 C16 C15 121.7(4)
C17 C16 H16 119.2
C15 C16 H16 119.2
C18 C17 C16 119.8(4)
C18 C17 H17 120.1
C16 C17 H17 120.1
C19 C18 C17 119.1(4)
C19 C18 H18 120.5
C17 C18 H18 120.5
C18 C19 C20 121.6(5)
C18 C19 H19 119.2
C20 C19 H19 119.2
C19 C20 C15 119.7(4)
C19 C20 H20 120.2
C15 C20 H20 120.2
C22 C21 C26 118.1(3)
C22 C21 P2 123.3(3)
C26 C21 P2 118.5(3)
C21 C22 C23 120.8(4)
C21 C22 H22 119.6
C23 C22 H22 119.6
C24 C23 C22 120.0(4)
C24 C23 H23 120.0
C22 C23 H23 120.0
C25 C24 C23 120.4(4)
C25 C24 H24 119.8
C23 C24 H24 119.8
C24 C25 C26 119.7(4)
C24 C25 H25 120.1
C26 C25 H25 120.1
C25 C26 C21 121.0(4)
C25 C26 H26 119.5
C21 C26 H26 119.5
C28 C27 C32 117.5(3)
C28 C27 P3 118.2(3)
C32 C27 P3 124.3(3)
C29 C28 C27 121.9(4)
C29 C28 H28 119.1
C27 C28 H28 119.1
C30 C29 C28 120.0(4)
C30 C29 H29 120.0
C28 C29 H29 120.0
C29 C30 C31 119.5(4)
C29 C30 H30 120.2
C31 C30 H30 120.2
C30 C31 C32 120.5(4)
C30 C31 H31 119.7
C32 C31 H31 119.7
C31 C32 C27 120.6(4)
C31 C32 H32 119.7
C27 C32 H32 119.7
C38 C33 C34 117.2(3)
C38 C33 P3 124.2(3)
C34 C33 P3 118.6(3)
C35 C34 C33 121.8(4)
C35 C34 H34 119.1
C33 C34 H34 119.1
C34 C35 C36 119.8(4)
C34 C35 H35 120.1
C36 C35 H35 120.1
C37 C36 C35 119.7(4)
C37 C36 H36 120.1
C35 C36 H36 120.1
C36 C37 C38 121.0(4)
C36 C37 H37 119.5
C38 C37 H37 119.5
C33 C38 C37 120.3(4)
C33 C38 H38 119.8
C37 C38 H38 119.8
C44 C39 C40 118.2(4)
C44 C39 P3 119.6(3)
C40 C39 P3 122.1(3)
C39 C40 C41 120.5(4)
C39 C40 H40 119.7
C41 C40 H40 119.7
C42 C41 C40 120.0(4)
C42 C41 H41 120.0
C40 C41 H41 120.0
C41 C42 C43 120.5(4)
C41 C42 H42 119.8
C43 C42 H42 119.8
C42 C43 C44 119.1(4)
C42 C43 H43 120.4
C44 C43 H43 120.5
C39 C44 C43 121.7(4)
C39 C44 H44 119.1
C43 C44 H44 119.1
C46 C45 C50 117.8(3)
C46 C45 P4 118.1(3)
C50 C45 P4 124.0(3)
C45 C46 C47 120.6(4)
C45 C46 H46 119.7
C47 C46 H46 119.7
C48 C47 C46 120.2(4)
C48 C47 H47 119.9
C46 C47 H47 119.9
C47 C48 C49 119.8(4)
C47 C48 H48 120.1
C49 C48 H48 120.1
C50 C49 C48 120.3(4)
C50 C49 H49 119.8
C48 C49 H49 119.8
C49 C50 C45 121.3(4)
C49 C50 H50 119.4
C45 C50 H50 119.4
C52 C51 C56 118.0(3)
C52 C51 P4 124.7(3)
C56 C51 P4 117.3(3)
C51 C52 C53 120.6(4)
C51 C52 H52 119.7
C53 C52 H52 119.7
C54 C53 C52 120.6(4)
C54 C53 H53 119.7
C52 C53 H53 119.7
C53 C54 C55 119.4(4)
C53 C54 H54 120.3
C55 C54 H54 120.3
C54 C55 C56 120.0(4)
C54 C55 H55 120.0
C56 C55 H55 120.0
C55 C56 C51 121.3(4)
C55 C56 H56 119.4
C51 C56 H56 119.4
C58 C57 C62 118.1(3)
C58 C57 P4 117.9(3)
C62 C57 P4 123.9(3)
C59 C58 C57 121.2(4)
C59 C58 H58 119.4
C57 C58 H58 119.4
C58 C59 C60 119.9(4)
C58 C59 H59 120.0
C60 C59 H59 120.0
C61 C60 C59 119.8(4)
C61 C60 H60 120.1
C59 C60 H60 120.1
C60 C61 C62 121.1(4)
C60 C61 H61 119.4
C62 C61 H61 119.4
C61 C62 C57 119.8(4)
C61 C62 H62 120.1
C57 C62 H62 120.1
P1 Ni P3 110.08(4)
P1 Ni P4 116.78(4)
P3 Ni P4 110.83(4)
P1 Ni P2 91.44(4)
P3 Ni P2 116.93(4)
P4 Ni P2 109.79(4)
C7 P1 C1 99.14(16)
C7 P1 C13 101.50(16)
C1 P1 C13 100.03(16)
C7 P1 Ni 122.96(12)
C1 P1 Ni 122.93(11)
C13 P1 Ni 106.26(12)
C21 P2 C15 98.35(16)
C21 P2 C14 101.98(16)
C15 P2 C14 101.16(17)
C21 P2 Ni 123.49(12)
C15 P2 Ni 123.51(12)
C14 P2 Ni 104.54(12)
C33 P3 C39 99.95(16)
C33 P3 C27 100.86(16)
C39 P3 C27 100.44(16)
C33 P3 Ni 115.37(11)
C39 P3 Ni 119.38(12)
C27 P3 Ni 117.64(11)
C57 P4 C51 98.83(16)
C57 P4 C45 100.48(16)
C51 P4 C45 99.95(16)
C57 P4 Ni 119.51(12)
C51 P4 Ni 113.15(12)
C45 P4 Ni 121.07(11)

loop_
_geom_bond_atom_site_label_1
_geom_bond_atom_site_label_2
_geom_bond_distance
C1 C2 1.386(5)
C1 C6 1.394(5)
C1 P1 1.856(3)
C2 C3 1.388(5)
C2 H2 0.9300
C3 C4 1.383(6)
C3 H3 0.9300
C4 C5 1.365(5)
C4 H4 0.9300
C5 C6 1.393(5)
C5 H5 0.9300
C6 H6 0.9300
C7 C12 1.384(5)
C7 C8 1.390(5)
C7 P1 1.839(3)
C8 C9 1.380(5)
C8 H8 0.9300
C9 C10 1.372(5)
C9 H9 0.9300
C10 C11 1.384(5)
C10 H10 0.9300
C11 C12 1.388(5)
C11 H11 0.9300
C12 H12 0.9300
C13 C14 1.524(5)
C13 P1 1.865(3)
C13 H13A 0.9700
C13 H13B 0.9700
C14 P2 1.857(4)
C14 H14A 0.9700
C14 H14B 0.9700
C15 C16 1.384(5)
C15 C20 1.389(5)
C15 P2 1.855(3)
C16 C17 1.380(5)
C16 H16 0.9300
C17 C18 1.378(7)
C17 H17 0.9300
C18 C19 1.366(7)
C18 H18 0.9300
C19 C20 1.387(6)
C19 H19 0.9300
C20 H20 0.9300
C21 C22 1.380(5)
C21 C26 1.393(5)
C21 P2 1.849(4)
C22 C23 1.391(5)
C22 H22 0.9300
C23 C24 1.372(6)
C23 H23 0.9300
C24 C25 1.366(6)
C24 H24 0.9300
C25 C26 1.388(6)
C25 H25 0.9300
C26 H26 0.9300
C27 C28 1.391(5)
C27 C32 1.395(5)
C27 P3 1.859(3)
C28 C29 1.378(5)
C28 H28 0.9300
C29 C30 1.372(6)
C29 H29 0.9300
C30 C31 1.382(6)
C30 H30 0.9300
C31 C32 1.388(5)
C31 H31 0.9300
C32 H32 0.9300
C33 C38 1.377(5)
C33 C34 1.396(5)
C33 P3 1.846(4)
C34 C35 1.367(6)
C34 H34 0.9300
C35 C36 1.369(6)
C35 H35 0.9300
C36 C37 1.350(6)
C36 H36 0.9300
C37 C38 1.394(6)
C37 H37 0.9300
C38 H38 0.9300
C39 C44 1.375(5)
C39 C40 1.388(5)
C39 P3 1.853(4)
C40 C41 1.398(6)
C40 H40 0.9300
C41 C42 1.362(6)
C41 H41 0.9300
C42 C43 1.381(7)
C42 H42 0.9300
C43 C44 1.388(6)
C43 H43 0.9300
C44 H44 0.9300
C45 C46 1.378(5)
C45 C50 1.394(5)
C45 P4 1.852(3)
C46 C47 1.391(5)
C46 H46 0.9300
C47 C48 1.365(6)
C47 H47 0.9300
C48 C49 1.369(7)
C48 H48 0.9300
C49 C50 1.363(6)
C49 H49 0.9300
C50 H50 0.9300
C51 C52 1.388(5)
C51 C56 1.388(5)
C51 P4 1.844(4)
C52 C53 1.390(5)
C52 H52 0.9300
C53 C54 1.373(5)
C53 H53 0.9300
C54 C55 1.381(5)
C54 H54 0.9300
C55 C56 1.383(5)
C55 H55 0.9300
C56 H56 0.9300
C57 C58 1.387(5)
C57 C62 1.399(5)
C57 P4 1.841(3)
C58 C59 1.375(5)
C58 H58 0.9300
C59 C60 1.380(6)
C59 H59 0.9300
C60 C61 1.359(6)
C60 H60 0.9300
C61 C62 1.383(5)
C61 H61 0.9300
C62 H62 0.9300
Ni P1 2.1730(10)
Ni P3 2.1860(10)
Ni P4 2.1878(10)
Ni P2 2.1925(10)

loop_
_geom_torsion_atom_site_label_1
_geom_torsion_atom_site_label_2
_geom_torsion_atom_site_label_3
_geom_torsion_atom_site_label_4
_geom_torsion
C6 C1 C2 C3 -1.5(5)
P1 C1 C2 C3 -178.3(3)
C1 C2 C3 C4 0.6(6)
C2 C3 C4 C5 0.3(6)
C3 C4 C5 C6 -0.3(6)
C4 C5 C6 C1 -0.7(6)
C2 C1 C6 C5 1.5(5)
P1 C1 C6 C5 178.2(3)
C12 C7 C8 C9 -1.3(5)
P1 C7 C8 C9 178.8(3)
C7 C8 C9 C10 1.9(6)
C8 C9 C10 C11 -0.8(6)
C9 C10 C11 C12 -0.8(6)
C8 C7 C12 C11 -0.3(5)
P1 C7 C12 C11 179.5(3)
C10 C11 C12 C7 1.4(6)
P1 C13 C14 P2 43.9(3)
C20 C15 C16 C17 0.4(6)
P2 C15 C16 C17 -177.3(3)
C15 C16 C17 C18 0.6(7)
C16 C17 C18 C19 -1.1(7)
C17 C18 C19 C20 0.7(7)
C18 C19 C20 C15 0.3(6)
C16 C15 C20 C19 -0.8(6)
P2 C15 C20 C19 176.9(3)
C26 C21 C22 C23 -0.6(6)
P2 C21 C22 C23 174.9(3)
C21 C22 C23 C24 0.5(7)
C22 C23 C24 C25 0.4(7)
C23 C24 C25 C26 -1.1(7)
C24 C25 C26 C21 1.0(7)
C22 C21 C26 C25 -0.2(6)
P2 C21 C26 C25 -175.9(3)
C32 C27 C28 C29 0.9(5)
P3 C27 C28 C29 178.8(3)
C27 C28 C29 C30 -0.3(6)
C28 C29 C30 C31 -0.2(6)
C29 C30 C31 C32 0.0(6)
C30 C31 C32 C27 0.7(6)
C28 C27 C32 C31 -1.1(5)
P3 C27 C32 C31 -178.9(3)
C38 C33 C34 C35 -1.7(6)
P3 C33 C34 C35 177.6(3)
C33 C34 C35 C36 0.7(7)
C34 C35 C36 C37 1.2(7)
C35 C36 C37 C38 -2.0(7)
C34 C33 C38 C37 0.9(6)
P3 C33 C38 C37 -178.3(3)
C36 C37 C38 C33 0.9(7)
C44 C39 C40 C41 1.4(6)
P3 C39 C40 C41 -174.4(3)
C39 C40 C41 C42 -1.2(7)
C40 C41 C42 C43 0.4(8)
C41 C42 C43 C44 0.2(7)
C40 C39 C44 C43 -0.7(6)
P3 C39 C44 C43 175.1(3)
C42 C43 C44 C39 0.0(7)
C50 C45 C46 C47 1.0(5)
P4 C45 C46 C47 178.2(3)
C45 C46 C47 C48 0.0(6)
C46 C47 C48 C49 -0.6(6)
C47 C48 C49 C50 0.2(7)
C48 C49 C50 C45 0.8(7)
C46 C45 C50 C49 -1.4(6)
P4 C45 C50 C49 -178.4(3)
C56 C51 C52 C53 0.4(5)
P4 C51 C52 C53 -179.7(3)
C51 C52 C53 C54 -0.9(6)
C52 C53 C54 C55 0.2(6)
C53 C54 C55 C56 0.9(6)
C54 C55 C56 C51 -1.4(6)
C52 C51 C56 C55 0.7(5)
P4 C51 C56 C55 -179.2(3)
C62 C57 C58 C59 -2.3(6)
P4 C57 C58 C59 174.6(3)
C57 C58 C59 C60 1.9(6)
C58 C59 C60 C61 -0.9(7)
C59 C60 C61 C62 0.4(7)
C60 C61 C62 C57 -0.9(7)
C58 C57 C62 C61 1.8(6)
P4 C57 C62 C61 -174.8(3)
C12 C7 P1 C1 -102.3(3)
C8 C7 P1 C1 77.6(3)
C12 C7 P1 C13 155.5(3)
C8 C7 P1 C13 -24.7(3)
C12 C7 P1 Ni 37.3(3)
C8 C7 P1 Ni -142.9(3)
C2 C1 P1 C7 -163.6(3)
C6 C1 P1 C7 19.7(3)
C2 C1 P1 C13 -60.1(3)
C6 C1 P1 C13 123.2(3)
C2 C1 P1 Ni 56.9(3)
C6 C1 P1 Ni -119.8(3)
C14 C13 P1 C7 -158.0(3)
C14 C13 P1 C1 100.4(3)
C14 C13 P1 Ni -28.4(3)
P3 Ni P1 C7 -121.64(14)
P4 Ni P1 C7 5.84(14)
P2 Ni P1 C7 118.92(14)
P3 Ni P1 C1 8.57(14)
P4 Ni P1 C1 136.05(14)
P2 Ni P1 C1 -110.87(14)
P3 Ni P1 C13 122.47(12)
P4 Ni P1 C13 -110.05(12)
P2 Ni P1 C13 3.03(12)
C22 C21 P2 C15 80.7(3)
C26 C21 P2 C15 -103.9(3)
C22 C21 P2 C14 -22.7(3)
C26 C21 P2 C14 152.8(3)
C22 C21 P2 Ni -139.3(3)
C26 C21 P2 Ni 36.1(3)
C16 C15 P2 C21 -126.1(3)
C20 C15 P2 C21 56.3(3)
C16 C15 P2 C14 -22.1(3)
C20 C15 P2 C14 160.3(3)
C16 C15 P2 Ni 93.9(3)
C20 C15 P2 Ni -83.8(3)
C13 C14 P2 C21 -168.9(2)
C13 C14 P2 C15 90.0(3)
C13 C14 P2 Ni -39.3(3)
P1 Ni P2 C21 132.69(14)
P3 Ni P2 C21 19.24(15)
P4 Ni P2 C21 -108.11(14)
P1 Ni P2 C15 -97.00(16)
P3 Ni P2 C15 149.55(15)
P4 Ni P2 C15 22.21(16)
P1 Ni P2 C14 17.30(12)
P3 Ni P2 C14 -96.16(12)
P4 Ni P2 C14 136.50(12)
C38 C33 P3 C39 17.2(4)
C34 C33 P3 C39 -162.0(3)
C38 C33 P3 C27 -85.5(3)
C34 C33 P3 C27 95.3(3)
C38 C33 P3 Ni 146.6(3)
C34 C33 P3 Ni -32.6(3)
C44 C39 P3 C33 57.5(3)
C40 C39 P3 C33 -126.9(3)
C44 C39 P3 C27 160.6(3)
C40 C39 P3 C27 -23.8(4)
C44 C39 P3 Ni -69.3(3)
C40 C39 P3 Ni 106.4(3)
C28 C27 P3 C33 -168.4(3)
C32 C27 P3 C33 9.3(3)
C28 C27 P3 C39 89.2(3)
C32 C27 P3 C39 -93.1(3)
C28 C27 P3 Ni -42.0(3)
C32 C27 P3 Ni 135.7(3)
P1 Ni P3 C33 62.23(13)
P4 Ni P3 C33 -68.48(13)
P2 Ni P3 C33 164.68(12)
P1 Ni P3 C39 -178.67(14)
P4 Ni P3 C39 50.62(14)
P2 Ni P3 C39 -76.21(14)
P1 Ni P3 C27 -56.69(14)
P4 Ni P3 C27 172.59(13)
P2 Ni P3 C27 45.76(14)
C58 C57 P4 C51 -88.7(3)
C62 C57 P4 C51 88.0(3)
C58 C57 P4 C45 169.4(3)
C62 C57 P4 C45 -13.9(3)
C58 C57 P4 Ni 34.3(3)
C62 C57 P4 Ni -149.0(3)
C52 C51 P4 C57 -2.6(3)
C56 C51 P4 C57 177.3(3)
C52 C51 P4 C45 99.8(3)
C56 C51 P4 C45 -80.3(3)
C52 C51 P4 Ni -130.1(3)
C56 C51 P4 Ni 49.8(3)
C46 C45 P4 C57 -85.2(3)
C50 C45 P4 C57 91.9(3)
C46 C45 P4 C51 173.8(3)
C50 C45 P4 C51 -9.1(3)
C46 C45 P4 Ni 49.0(3)
C50 C45 P4 Ni -134.0(3)
P1 Ni P4 C57 24.12(14)
P3 Ni P4 C57 151.24(13)
P2 Ni P4 C57 -78.08(14)
P1 Ni P4 C51 139.83(12)
P3 Ni P4 C51 -93.05(13)
P2 Ni P4 C51 37.63(13)
P1 Ni P4 C45 -101.68(14)
P3 Ni P4 C45 25.44(14)
P2 Ni P4 C45 156.11(14)
